data_7704501
loop_
_publ_author_name
'Cabelof, Alyssa C.'
'Carta, Veronica'
'Chen, Chun-Hsing'
'Caulton, Kenneth G.'

_publ_section_title
;
 Nitrogen oxyanion reduction by Co(ii) augmented by a proton responsive
 ligand: recruiting multiple metals.
;
_journal_issue 23
_journal_name_full 'Dalton transactions (Cambridge, England : 2003)'
_journal_page_first 7891
_journal_page_last 7896
_journal_paper_doi 10.1039/d0dt01298j
_journal_volume 49
_journal_year 2020
_chemical_compound_source synthesized
_chemical_formula_moiety 'C44 H55 Co3 N12 O12 P2, 2(C2 H3 N1)'
_chemical_formula_sum 'C48 H61 Co3 N13 O12 P2'
_chemical_formula_weight 1250.84
_chemical_name_systematic PNN2Co3NO26
_space_group_IT_number 14
_space_group_name_Hall '-P 2ybc'
_space_group_name_H-M_alt 'P 1 21/c 1'
_symmetry_cell_setting monoclinic
_symmetry_space_group_name_Hall '-P 2ybc'
_symmetry_space_group_name_H-M 'P 1 21/c 1'
_atom_sites_solution_hydrogens difmap
_atom_sites_solution_primary other
_audit_update_record
;
2019-09-20 deposited with the CCDC.	2020-05-25 downloaded from the CCDC.
;
_cell_angle_alpha 90
_cell_angle_beta 104.073(3)
_cell_angle_gamma 90
_cell_formula_units_Z 4
_cell_length_a 17.08160(3)
_cell_length_b 21.42570(3)
_cell_length_c 16.51370(3)
_cell_measurement_reflns_used 6890
_cell_measurement_temperature 153
_cell_measurement_theta_max 24.42
_cell_measurement_theta_min 2.26
_cell_volume 5862.38(8)
_computing_cell_refinement 'Apex3, (Bruker,2016)'
_computing_data_collection 'Apex2, (Bruker,2007)'
_computing_data_reduction 'Apex3, (Bruker,2016)'
_computing_publication_material 'CRYSTALS (Betteridge et al., 2003)'
_computing_structure_refinement 'CRYSTALS (Betteridge et al., 2003)'
_computing_structure_solution 'Superflip (Palatinus & Chapuis, 2007)'
_diffrn_ambient_temperature 153
_diffrn_measured_fraction_theta_full 0.995
_diffrn_measured_fraction_theta_max 0.995
_diffrn_measurement_device Serial
_diffrn_measurement_device_type 'Bruker Apex Duo'
_diffrn_measurement_method \w/2\q
_diffrn_radiation_monochromator graphite
_diffrn_radiation_type 'Mo K\a'
_diffrn_radiation_wavelength 0.71073
_diffrn_reflns_av_R_equivalents 0.057
_diffrn_reflns_av_unetI/netI 0.085
_diffrn_reflns_limit_h_max 12
_diffrn_reflns_limit_h_min -20
_diffrn_reflns_limit_k_max 25
_diffrn_reflns_limit_k_min -24
_diffrn_reflns_limit_l_max 19
_diffrn_reflns_limit_l_min -18
_diffrn_reflns_number 38630
_diffrn_reflns_theta_full 25.027
_diffrn_reflns_theta_max 25.027
_diffrn_reflns_theta_min 1.808
_diffrn_standards_decay_% 0
_diffrn_standards_interval_count 0
_diffrn_standards_interval_time 0
_diffrn_standards_number 0
_exptl_absorpt_coefficient_mu 0.961
_exptl_absorpt_correction_T_max 1.00
_exptl_absorpt_correction_T_min 0.90
_exptl_absorpt_correction_type multi-scan
_exptl_absorpt_process_details 'Apex3, (Bruker,2016)'
_exptl_crystal_colour orange
_exptl_crystal_density_diffrn 1.417
_exptl_crystal_density_meas ?
_exptl_crystal_density_method 'not measured'
_exptl_crystal_description plate
_exptl_crystal_F_000 2588
_exptl_crystal_size_max 0.17
_exptl_crystal_size_mid 0.13
_exptl_crystal_size_min 0.07
_refine_diff_density_max 1.21
_refine_diff_density_min -1.08
_refine_ls_extinction_method None
_refine_ls_goodness_of_fit_ref 0.8051
_refine_ls_hydrogen_treatment constr
_refine_ls_matrix_type full
_refine_ls_number_parameters 730
_refine_ls_number_reflns 10300
_refine_ls_number_restraints 30
_refine_ls_R_factor_all 0.0808
_refine_ls_R_factor_gt 0.0490
_refine_ls_shift/su_max 0.0004835
_refine_ls_shift/su_mean 0.0000300
_refine_ls_structure_factor_coef Fsqd
_refine_ls_weighting_details
;
 Method= Modified Sheldrick 
 w=1/[\s^2^(F^2^) + ( 0.11P)^2^ +17.10P] 
 ,where P=(max(Fo^2^,0) + 2Fc^2^)/3 
;
_refine_ls_weighting_scheme calc
_refine_ls_wR_factor_all 0.1633
_refine_ls_wR_factor_gt 0.1322
_refine_ls_wR_factor_ref 0.1564
_reflns_limit_h_max 19
_reflns_limit_h_min -20
_reflns_limit_k_max 25
_reflns_limit_k_min 0
_reflns_limit_l_max 19
_reflns_limit_l_min 0
_reflns_number_gt 7195
_reflns_number_total 10309
_reflns_threshold_expression I>2.0\s(I)
_oxford_diffrn_Wilson_B_factor 1.44
_oxford_diffrn_Wilson_scale 266.12
_oxford_refine_ls_r_factor_ref 0.0799
_oxford_refine_ls_scale 0.058518(12)
_oxford_reflns_number_all 10309
_cod_data_source_file d0dt01298j2.cif
_cod_data_source_block AC2035NaNO2
_cod_depositor_comments
;
The following automatic conversions were performed:

data item '_exptl_crystal_density_meas' value 'not measured' was
changed to '?' -- the value is perceived as not measured.

Automatic conversion script
Id: cif_fix_values 7556 2019-12-06 15:28:31Z antanas 

 Adding full bibliography for 7704499--7704501.cif.
;
_cod_original_cell_volume 5862.37(8)
_cod_original_sg_symbol_Hall '-P 2ybc '
_cod_original_sg_symbol_H-M 'P 21/c '
_cod_database_code 7704501
_oxford_refine_reflns_threshold_expression_ref I>-3.0\s(I)
_platon_squeeze_void_probe_radius 1.20

loop_
_symmetry_equiv_pos_as_xyz
x,y,z
-x,-y,-z
x,-y+1/2,z+1/2
-x,y+1/2,-z+1/2

loop_
_atom_site_label
_atom_site_type_symbol
_atom_site_fract_x
_atom_site_fract_y
_atom_site_fract_z
_atom_site_U_iso_or_equiv
_atom_site_occupancy
_atom_site_adp_type
_atom_site_refinement_flags_posn
_atom_site_refinement_flags_adp
_atom_site_refinement_flags_occupancy
_atom_site_disorder_assembly
_atom_site_disorder_group
_atom_site_attached_hydrogens
N1 N 0.8439(2) 0.54309(16) 0.8429(2) 0.0237 1.0000 Uani . . . . . .
N2 N 0.8301(2) 0.58884(16) 0.8939(2) 0.0228 1.0000 Uani . . . . . .
N3 N 0.8163(2) 0.68067(16) 0.9845(2) 0.0242 1.0000 Uani . . . . . .
O4 O 0.7388(2) 0.57669(17) 1.0035(2) 0.0473 1.0000 Uani . . . . . .
N5 N 0.7407(4) 0.5158(2) 0.9892(4) 0.0628 1.0000 Uani . . . . . .
O6 O 0.7477(3) 0.4847(2) 1.0538(3) 0.0738 1.0000 Uani . . . . . .
O7 O 0.5926(2) 0.56792(16) 0.8575(2) 0.0387 1.0000 Uani . . . . . .
N8 N 0.6563(2) 0.57854(17) 0.8386(2) 0.0270 1.0000 Uani . . . . . .
O9 O 0.66853(19) 0.55104(15) 0.7752(2) 0.0329 1.0000 Uani . . . . . .
O10 O 0.7600(2) 0.73971(16) 0.8236(2) 0.0424 1.0000 Uani . . . . . .
N11 N 0.7457(2) 0.68397(18) 0.8155(2) 0.0302 1.0000 Uani . . . . . .
O12 O 0.7460(2) 0.66000(15) 0.7449(2) 0.0339 1.0000 Uani . . . . . .
O13 O 0.69001(18) 0.58845(14) 0.60555(19) 0.0292 1.0000 Uani . . . . . .
N14 N 0.6894(2) 0.56000(16) 0.5389(2) 0.0236 1.0000 Uani . . . . . .
O15 O 0.63671(19) 0.57412(15) 0.4765(2) 0.0322 1.0000 Uani . . . . . .
O16 O 0.73564(19) 0.47296(14) 0.68182(18) 0.0278 1.0000 Uani . . . . . .
N17 N 0.7474(2) 0.44751(17) 0.6166(2) 0.0234 1.0000 Uani . . . . . .
O18 O 0.7516(2) 0.39047(14) 0.61559(19) 0.0316 1.0000 Uani . . . . . .
O19 O 0.80272(18) 0.54995(13) 0.44847(17) 0.0224 1.0000 Uani . . . . . .
N20 N 0.8048(2) 0.61050(18) 0.4631(2) 0.0304 1.0000 Uani . . . . . .
O21 O 0.8312(2) 0.63969(15) 0.4121(2) 0.0385 1.0000 Uani . . . . . .
N22 N 0.8500(2) 0.44008(15) 0.5132(2) 0.0180 1.0000 Uani . . . . . .
N23 N 0.8577(2) 0.53182(15) 0.6112(2) 0.0179 1.0000 Uani . . . . . .
N24 N 0.8669(2) 0.57749(15) 0.6689(2) 0.0180 1.0000 Uani . . . . . .
C1 C 0.9159(3) 0.4313(2) 0.7814(3) 0.0287 1.0000 Uani . . . . . .
C2 C 0.9545(3) 0.3870(2) 0.7425(3) 0.0348 1.0000 Uani . . . . . .
C3 C 1.0375(4) 0.3873(2) 0.7559(3) 0.0404 1.0000 Uani . . . . . .
C4 C 1.0827(3) 0.4304(2) 0.8091(3) 0.0373 1.0000 Uani . . . . . .
C5 C 1.0451(3) 0.4742(2) 0.8480(3) 0.0319 1.0000 Uani . . . . . .
C6 C 0.9613(3) 0.4764(2) 0.8335(3) 0.0268 1.0000 Uani . . . . . .
C7 C 0.9227(3) 0.5258(2) 0.8727(3) 0.0240 1.0000 Uani . . . . . .
C8 C 0.9576(3) 0.5622(2) 0.9421(3) 0.0258 1.0000 Uani . . . . . .
C9 C 0.8974(3) 0.6016(2) 0.9521(3) 0.0241 1.0000 Uani . . . . . .
C10 C 0.8909(3) 0.6559(2) 1.0036(3) 0.0241 1.0000 Uani . . . . . .
C11 C 0.9534(3) 0.6839(2) 1.0618(3) 0.0291 1.0000 Uani . . . . . .
C12 C 0.9369(3) 0.7376(2) 1.1004(3) 0.0320 1.0000 Uani . . . . . .
C13 C 0.8608(3) 0.7639(2) 1.0795(3) 0.0298 1.0000 Uani . . . . . .
C14 C 0.8001(3) 0.73473(19) 1.0205(3) 0.0239 1.0000 Uani . . . . . .
C15 C 0.7159(3) 0.7596(2) 0.9909(3) 0.0288 1.0000 Uani . . . . . .
C16 C 0.6210(3) 0.6679(2) 1.0566(3) 0.0377 1.0000 Uani . . . . . .
C17 C 0.6989(4) 0.6645(3) 1.1273(3) 0.0533 1.0000 Uani . . . . . .
C18 C 0.5670(4) 0.7175(3) 1.0866(4) 0.0578 1.0000 Uani . . . . . .
C19 C 0.5755(4) 0.6062(3) 1.0455(4) 0.0504 1.0000 Uani . . . . . .
C20 C 0.5556(3) 0.7295(2) 0.8831(3) 0.0352 1.0000 Uani . . . . . .
C21 C 0.5390(4) 0.7952(3) 0.9081(4) 0.0611 1.0000 Uani . . . . . .
C22 C 0.4812(3) 0.6881(3) 0.8739(4) 0.0466 1.0000 Uani . . . . . .
C23 C 0.5731(4) 0.7328(3) 0.7959(3) 0.0453 1.0000 Uani . . . . . .
C31 C 0.9369(3) 0.6809(2) 0.7848(3) 0.0270 1.0000 Uani . . . . . .
C32 C 0.9713(3) 0.7228(2) 0.8466(3) 0.0382 1.0000 Uani . . . . . .
C33 C 1.0515(4) 0.7182(3) 0.8860(4) 0.0595 1.0000 Uani . . . . . .
C34 C 1.0971(4) 0.6716(3) 0.8649(4) 0.0682 1.0000 Uani . . . . . .
C35 C 1.0646(3) 0.6296(3) 0.8021(3) 0.0437 1.0000 Uani . . . . . .
C36 C 0.9823(3) 0.6333(2) 0.7618(3) 0.0249 1.0000 Uani . . . . . .
C37 C 0.9479(3) 0.58677(19) 0.6975(2) 0.0198 1.0000 Uani . . . . . .
C38 C 0.9897(3) 0.54525(19) 0.6580(2) 0.0201 1.0000 Uani . . . . . .
C39 C 0.9298(2) 0.51094(19) 0.6045(2) 0.0190 1.0000 Uani . . . . . .
C40 C 0.9269(3) 0.45635(19) 0.5518(2) 0.0196 1.0000 Uani . . . . . .
C41 C 0.9918(3) 0.4209(2) 0.5436(3) 0.0235 1.0000 Uani . . . . . .
C42 C 0.9763(3) 0.3673(2) 0.4956(3) 0.0271 1.0000 Uani . . . . . .
C43 C 0.8980(3) 0.3500(2) 0.4580(3) 0.0271 1.0000 Uani . . . . . .
C44 C 0.8351(3) 0.38721(19) 0.4681(3) 0.0225 1.0000 Uani . . . . . .
C45 C 0.7474(3) 0.3713(2) 0.4332(3) 0.0243 1.0000 Uani . . . . . .
C46 C 0.6927(3) 0.4690(2) 0.3083(3) 0.0311 1.0000 Uani . . . . . .
C47 C 0.6432(3) 0.4250(3) 0.2419(3) 0.0415 1.0000 Uani . . . . . .
C48 C 0.6621(3) 0.5358(2) 0.2896(3) 0.0383 1.0000 Uani . . . . . .
C49 C 0.7803(3) 0.4648(2) 0.3003(3) 0.0331 1.0000 Uani . . . . . .
C50 C 0.5817(3) 0.4194(2) 0.4188(3) 0.0304 1.0000 Uani . . . . . .
C51 C 0.5614(3) 0.3543(2) 0.3812(3) 0.0421 1.0000 Uani . . . . . .
C52 C 0.5752(3) 0.4174(2) 0.5098(3) 0.0379 1.0000 Uani . . . . . .
C53 C 0.5194(3) 0.4662(3) 0.3727(3) 0.0413 1.0000 Uani . . . . . .
C60 C 1.2107(12) 0.6085(8) 1.0768(12) 0.1008 0.5000 Uani D U . . . .
C61 C 1.1862(11) 0.6692(8) 1.1064(12) 0.0910 0.5000 Uani D U . . . .
N62 N 1.1629(8) 0.7137(5) 1.1330(9) 0.0883 0.5000 Uani . U . . . .
C66 C 0.4129(9) 0.5855(6) 0.2131(12) 0.0864 0.5000 Uani D U . . . .
C67 C 0.3932(9) 0.6476(7) 0.1936(11) 0.0817 0.5000 Uani D U . . . .
N68 N 0.3800(8) 0.6984(6) 0.1846(10) 0.0952 0.5000 Uani . U . . . .
Co1 Co 0.76763(3) 0.49863(2) 0.52789(3) 0.0172 1.0000 Uani . . . . . .
P2 P 0.68762(7) 0.44379(5) 0.41705(7) 0.0216 1.0000 Uani . . . . . .
Co10 Co 0.76863(4) 0.56557(3) 0.72445(4) 0.0264 1.0000 Uani . . . . . .
Co16 Co 0.73474(4) 0.63188(3) 0.90771(4) 0.0253 1.0000 Uani . . . . . .
P1 P 0.64662(7) 0.69452(5) 0.95690(7) 0.0240 1.0000 Uani . . . . . .
H452 H 0.7392 0.3486 0.3836 0.0310 1.0000 Uiso R . . . . .
H152 H 0.7011 0.7831 1.0347 0.0352 1.0000 Uiso R . . . . .
H151 H 0.7142 0.7871 0.9432 0.0345 1.0000 Uiso R . . . . .
H111 H 1.0038 0.6673 1.0745 0.0347 1.0000 Uiso R . . . . .
H121 H 0.9768 0.7559 1.1413 0.0379 1.0000 Uiso R . . . . .
H131 H 0.8497 0.8008 1.1045 0.0351 1.0000 Uiso R . . . . .
H11 H 0.8607 0.4302 0.7728 0.0334 1.0000 Uiso R . . . . .
H21 H 0.9232 0.3572 0.7081 0.0417 1.0000 Uiso R . . . . .
H31 H 1.0632 0.3585 0.7283 0.0477 1.0000 Uiso R . . . . .
H41 H 1.1399 0.4303 0.8197 0.0445 1.0000 Uiso R . . . . .
H51 H 1.0767 0.5034 0.8841 0.0376 1.0000 Uiso R . . . . .
H182 H 0.5601 0.7035 1.1400 0.0868 1.0000 Uiso R . . . . .
H181 H 0.5928 0.7582 1.0937 0.0870 1.0000 Uiso R . . . . .
H183 H 0.5148 0.7201 1.0481 0.0868 1.0000 Uiso R . . . . .
H191 H 0.5661 0.5955 1.0977 0.0759 1.0000 Uiso R . . . . .
H193 H 0.6069 0.5742 1.0284 0.0758 1.0000 Uiso R . . . . .
H192 H 0.5254 0.6101 1.0052 0.0753 1.0000 Uiso R . . . . .
H172 H 0.6851 0.6495 1.1782 0.0821 1.0000 Uiso R . . . . .
H171 H 0.7267 0.7042 1.1364 0.0821 1.0000 Uiso R . . . . .
H173 H 0.7318 0.6326 1.1077 0.0813 1.0000 Uiso R . . . . .
H222 H 0.4400 0.7056 0.8300 0.0708 1.0000 Uiso R . . . . .
H223 H 0.4646 0.6873 0.9256 0.0710 1.0000 Uiso R . . . . .
H221 H 0.4954 0.6469 0.8583 0.0703 1.0000 Uiso R . . . . .
H213 H 0.4936 0.8114 0.8676 0.0917 1.0000 Uiso R . . . . .
H211 H 0.5852 0.8210 0.9096 0.0918 1.0000 Uiso R . . . . .
H212 H 0.5264 0.7943 0.9611 0.0916 1.0000 Uiso R . . . . .
H231 H 0.5250 0.7487 0.7583 0.0688 1.0000 Uiso R . . . . .
H233 H 0.6175 0.7619 0.7987 0.0686 1.0000 Uiso R . . . . .
H232 H 0.5859 0.6912 0.7788 0.0689 1.0000 Uiso R . . . . .
H381 H 1.0449 0.5414 0.6658 0.0231 1.0000 Uiso R . . . . .
H311 H 0.8815 0.6844 0.7593 0.0316 1.0000 Uiso R . . . . .
H321 H 0.9397 0.7538 0.8616 0.0447 1.0000 Uiso R . . . . .
H331 H 1.0747 0.7466 0.9261 0.0711 1.0000 Uiso R . . . . .
H341 H 1.1511 0.6681 0.8919 0.0811 1.0000 Uiso R . . . . .
H351 H 1.0966 0.5979 0.7869 0.0517 1.0000 Uiso R . . . . .
H411 H 1.0444 0.4332 0.5694 0.0277 1.0000 Uiso R . . . . .
H421 H 1.0194 0.3428 0.4887 0.0318 1.0000 Uiso R . . . . .
H431 H 0.8876 0.3147 0.4279 0.0330 1.0000 Uiso R . . . . .
H512 H 0.5067 0.3449 0.3817 0.0628 1.0000 Uiso R . . . . .
H513 H 0.5959 0.3240 0.4130 0.0627 1.0000 Uiso R . . . . .
H511 H 0.5659 0.3534 0.3249 0.0625 1.0000 Uiso R . . . . .
H522 H 0.5218 0.4056 0.5098 0.0564 1.0000 Uiso R . . . . .
H521 H 0.5856 0.4576 0.5350 0.0564 1.0000 Uiso R . . . . .
H523 H 0.6121 0.3875 0.5407 0.0567 1.0000 Uiso R . . . . .
H532 H 0.4682 0.4545 0.3805 0.0620 1.0000 Uiso R . . . . .
H533 H 0.5310 0.5073 0.3948 0.0617 1.0000 Uiso R . . . . .
H531 H 0.5173 0.4667 0.3146 0.0618 1.0000 Uiso R . . . . .
H482 H 0.6687 0.5479 0.2351 0.0565 1.0000 Uiso R . . . . .
H481 H 0.6923 0.5645 0.3293 0.0569 1.0000 Uiso R . . . . .
H483 H 0.6062 0.5382 0.2898 0.0570 1.0000 Uiso R . . . . .
H471 H 0.6514 0.4373 0.1881 0.0624 1.0000 Uiso R . . . . .
H473 H 0.6617 0.3828 0.2542 0.0629 1.0000 Uiso R . . . . .
H472 H 0.5870 0.4279 0.2417 0.0625 1.0000 Uiso R . . . . .
H493 H 0.7841 0.4812 0.2473 0.0499 1.0000 Uiso R . . . . .
H492 H 0.8147 0.4880 0.3446 0.0495 1.0000 Uiso R . . . . .
H491 H 0.7968 0.4224 0.3045 0.0497 1.0000 Uiso R . . . . .
H662 H 0.4042 0.5626 0.1628 0.1288 0.5000 Uiso R . . . . .
H661 H 0.4676 0.5827 0.2433 0.1289 0.5000 Uiso R . . . . .
H663 H 0.3786 0.5705 0.2459 0.1289 0.5000 Uiso R . . . . .
H601 H 1.2169 0.6125 1.0212 0.1491 0.5000 Uiso R . . . . .
H602 H 1.2623 0.5960 1.1132 0.1488 0.5000 Uiso R . . . . .
H603 H 1.1711 0.5772 1.0780 0.1490 0.5000 Uiso R . . . . .
H81 H 1.0102 0.5601 0.9742 0.0303 1.0000 Uiso R . . . . .
H451 H 0.7295 0.3472 0.4749 0.0316 1.0000 Uiso R . . . . .

loop_
_atom_site_aniso_label
_atom_site_aniso_U_11
_atom_site_aniso_U_22
_atom_site_aniso_U_33
_atom_site_aniso_U_23
_atom_site_aniso_U_13
_atom_site_aniso_U_12
N1 0.030(2) 0.0221(19) 0.0212(19) -0.0044(15) 0.0103(16) -0.0011(16)
N2 0.031(2) 0.0214(19) 0.0180(18) -0.0034(15) 0.0089(16) -0.0026(15)
N3 0.037(2) 0.0222(19) 0.0155(18) -0.0014(15) 0.0098(16) -0.0060(16)
O4 0.062(3) 0.040(2) 0.044(2) -0.0018(17) 0.0206(19) -0.0019(18)
N5 0.089(4) 0.034(3) 0.069(4) 0.005(3) 0.026(3) -0.000(3)
O6 0.100(4) 0.056(3) 0.067(3) 0.022(2) 0.022(3) -0.006(3)
O7 0.035(2) 0.045(2) 0.042(2) -0.0159(17) 0.0222(17) -0.0133(16)
N8 0.028(2) 0.029(2) 0.027(2) -0.0073(17) 0.0114(17) -0.0014(16)
O9 0.0319(18) 0.0401(19) 0.0316(18) -0.0226(15) 0.0172(15) -0.0094(15)
O10 0.057(2) 0.027(2) 0.049(2) -0.0133(16) 0.0256(19) -0.0081(17)
N11 0.027(2) 0.031(2) 0.034(2) -0.0092(18) 0.0095(18) -0.0000(17)
O12 0.042(2) 0.0311(18) 0.0276(18) -0.0100(14) 0.0063(15) 0.0055(15)
O13 0.0263(17) 0.0295(17) 0.0324(18) -0.0127(14) 0.0081(14) 0.0047(14)
N14 0.0182(19) 0.0224(19) 0.032(2) -0.0013(16) 0.0090(17) -0.0015(15)
O15 0.0227(17) 0.0374(19) 0.0335(19) -0.0001(15) 0.0014(15) 0.0079(14)
O16 0.0323(18) 0.0303(17) 0.0251(17) -0.0068(14) 0.0154(14) -0.0059(14)
N17 0.024(2) 0.026(2) 0.022(2) -0.0046(16) 0.0086(16) -0.0041(15)
O18 0.046(2) 0.0217(18) 0.0295(18) 0.0002(14) 0.0140(16) -0.0014(14)
O19 0.0257(16) 0.0213(16) 0.0196(15) -0.0019(12) 0.0043(13) -0.0004(12)
N20 0.033(2) 0.023(2) 0.035(2) 0.0001(18) 0.0087(19) -0.0002(17)
O21 0.037(2) 0.0294(19) 0.050(2) 0.0120(17) 0.0135(17) 0.0021(15)
N22 0.0248(19) 0.0160(18) 0.0138(17) -0.0005(14) 0.0057(14) 0.0008(14)
N23 0.0201(18) 0.0197(18) 0.0140(17) -0.0023(14) 0.0046(14) -0.0002(14)
N24 0.0253(19) 0.0166(18) 0.0120(16) -0.0052(14) 0.0041(14) -0.0044(14)
C1 0.040(3) 0.026(2) 0.021(2) 0.0048(19) 0.008(2) 0.006(2)
C2 0.056(4) 0.028(3) 0.020(2) 0.002(2) 0.009(2) 0.009(2)
C3 0.066(4) 0.036(3) 0.023(3) 0.010(2) 0.020(3) 0.023(3)
C4 0.041(3) 0.038(3) 0.033(3) 0.013(2) 0.010(2) 0.015(2)
C5 0.034(3) 0.035(3) 0.026(2) 0.004(2) 0.005(2) 0.009(2)
C6 0.041(3) 0.021(2) 0.018(2) 0.0045(18) 0.007(2) 0.003(2)
C7 0.034(3) 0.024(2) 0.016(2) 0.0055(18) 0.0100(19) 0.0013(19)
C8 0.031(3) 0.026(2) 0.019(2) 0.0036(18) 0.0033(19) 0.003(2)
C9 0.037(3) 0.024(2) 0.012(2) 0.0016(17) 0.0078(19) -0.002(2)
C10 0.035(3) 0.024(2) 0.016(2) 0.0037(18) 0.0110(19) -0.0017(19)
C11 0.039(3) 0.030(3) 0.019(2) 0.0034(19) 0.007(2) -0.003(2)
C12 0.047(3) 0.027(3) 0.018(2) -0.0024(19) 0.002(2) -0.013(2)
C13 0.049(3) 0.021(2) 0.019(2) -0.0008(18) 0.007(2) -0.005(2)
C14 0.039(3) 0.018(2) 0.018(2) -0.0024(17) 0.0122(19) -0.0069(19)
C15 0.047(3) 0.020(2) 0.021(2) -0.0070(18) 0.012(2) -0.003(2)
C16 0.044(3) 0.046(3) 0.027(3) -0.000(2) 0.016(2) -0.005(2)
C17 0.069(4) 0.063(4) 0.029(3) 0.011(3) 0.013(3) -0.009(3)
C18 0.070(4) 0.070(4) 0.045(3) -0.015(3) 0.037(3) 0.003(3)
C19 0.065(4) 0.052(4) 0.044(3) 0.005(3) 0.031(3) -0.010(3)
C20 0.040(3) 0.035(3) 0.028(3) -0.006(2) 0.002(2) 0.004(2)
C21 0.070(4) 0.039(3) 0.060(4) -0.015(3) -0.011(3) 0.019(3)
C22 0.040(3) 0.047(3) 0.050(3) -0.012(3) 0.006(3) 0.001(3)
C23 0.051(4) 0.053(3) 0.026(3) 0.006(2) 0.000(2) 0.002(3)
C31 0.039(3) 0.022(2) 0.020(2) 0.0004(18) 0.009(2) -0.008(2)
C32 0.061(4) 0.024(3) 0.035(3) -0.002(2) 0.019(3) -0.008(2)
C33 0.064(4) 0.058(4) 0.053(4) -0.033(3) 0.008(3) -0.021(3)
C34 0.044(4) 0.083(5) 0.069(5) -0.035(4) -0.002(3) -0.017(3)
C35 0.031(3) 0.056(4) 0.042(3) -0.019(3) 0.005(2) -0.006(2)
C36 0.032(3) 0.025(2) 0.020(2) -0.0017(18) 0.0092(19) -0.0087(19)
C37 0.024(2) 0.021(2) 0.014(2) 0.0018(17) 0.0043(18) -0.0031(18)
C38 0.018(2) 0.025(2) 0.018(2) 0.0003(17) 0.0064(17) 0.0007(17)
C39 0.019(2) 0.021(2) 0.018(2) 0.0022(17) 0.0055(17) 0.0036(17)
C40 0.026(2) 0.019(2) 0.016(2) 0.0028(16) 0.0080(18) 0.0008(17)
C41 0.026(2) 0.025(2) 0.022(2) 0.0050(18) 0.0101(19) 0.0062(18)
C42 0.035(3) 0.024(2) 0.028(2) 0.0037(19) 0.018(2) 0.012(2)
C43 0.040(3) 0.019(2) 0.024(2) -0.0019(18) 0.011(2) 0.004(2)
C44 0.032(2) 0.016(2) 0.021(2) 0.0007(17) 0.0084(19) -0.0000(18)
C45 0.031(3) 0.022(2) 0.023(2) -0.0094(18) 0.0118(19) -0.0035(19)
C46 0.031(3) 0.040(3) 0.021(2) -0.002(2) 0.004(2) -0.007(2)
C47 0.039(3) 0.060(4) 0.024(3) -0.008(2) 0.004(2) -0.011(3)
C48 0.032(3) 0.048(3) 0.029(3) 0.006(2) -0.003(2) -0.003(2)
C49 0.037(3) 0.039(3) 0.025(2) -0.001(2) 0.012(2) -0.008(2)
C50 0.026(2) 0.036(3) 0.031(3) -0.010(2) 0.010(2) -0.009(2)
C51 0.038(3) 0.041(3) 0.051(3) -0.020(3) 0.018(3) -0.023(2)
C52 0.032(3) 0.046(3) 0.039(3) -0.008(2) 0.016(2) -0.015(2)
C53 0.022(3) 0.058(4) 0.043(3) -0.010(3) 0.007(2) -0.009(2)
C60 0.105(10) 0.081(8) 0.121(10) 0.027(9) 0.038(8) -0.006(8)
C61 0.096(8) 0.057(7) 0.118(9) 0.044(7) 0.022(7) -0.001(7)
N62 0.089(8) 0.037(6) 0.130(9) 0.046(7) 0.010(7) 0.007(6)
C66 0.061(7) 0.058(7) 0.132(10) 0.018(8) 0.008(8) -0.006(6)
C67 0.050(6) 0.055(6) 0.129(9) 0.014(7) 0.000(6) -0.020(6)
N68 0.065(7) 0.056(6) 0.147(9) 0.011(7) -0.008(7) -0.017(6)
Co1 0.0179(3) 0.0170(3) 0.0167(3) -0.0034(2) 0.0044(2) 0.0004(2)
P2 0.0210(6) 0.0232(6) 0.0206(6) -0.0045(5) 0.0051(5) -0.0044(5)
Co10 0.0278(3) 0.0299(4) 0.0227(3) -0.0065(3) 0.0086(3) -0.0006(3)
Co16 0.0305(4) 0.0252(3) 0.0231(3) -0.0102(3) 0.0122(3) -0.0047(3)
P1 0.0334(7) 0.0222(6) 0.0188(6) -0.0057(5) 0.0109(5) -0.0002(5)

loop_
_atom_type_symbol
_atom_type_scat_dispersion_real
_atom_type_scat_dispersion_imag
_atom_type_scat_Cromer_Mann_a1
_atom_type_scat_Cromer_Mann_b1
_atom_type_scat_Cromer_Mann_a2
_atom_type_scat_Cromer_Mann_b2
_atom_type_scat_Cromer_Mann_a3
_atom_type_scat_Cromer_Mann_b3
_atom_type_scat_Cromer_Mann_a4
_atom_type_scat_Cromer_Mann_b4
_atom_type_scat_Cromer_Mann_c
_atom_type_scat_source
C 0.0033 0.0016 2.3100 20.8439 1.0200 10.2075 1.5886 0.5687 0.8650 51.6512 0.2156 'International Tables Vol C 4.2.6.8 and 6.1.1.4'
H 0.0000 0.0000 0.4930 10.5109 0.3229 26.1257 0.1402 3.1424 0.0408 57.7998 0.0030 'International Tables Vol C 4.2.6.8 and 6.1.1.4'
N 0.0061 0.0033 12.2126 0.0057 3.1322 9.8933 2.0125 28.9975 1.1663 0.5826 -11.5290 'International Tables Vol C 4.2.6.8 and 6.1.1.4'
O 0.0106 0.0060 3.0485 13.2771 2.2868 5.7011 1.5463 0.3239 0.8670 32.9089 0.2508 'International Tables Vol C 4.2.6.8 and 6.1.1.4'
P 0.1023 0.0942 6.4345 1.9067 4.1791 27.1570 1.7800 0.5260 1.4908 68.1645 1.1149 'International Tables Vol C 4.2.6.8 and 6.1.1.4'
Co 0.3494 0.9721 12.2841 4.2791 7.3409 0.2784 4.0034 13.5359 2.3488 71.1692 1.0118 'International Tables Vol C 4.2.6.8 and 6.1.1.4'

loop_
_geom_angle_atom_site_label_1
_geom_angle_site_symmetry_1
_geom_angle_atom_site_label_2
_geom_angle_site_symmetry_2
_geom_angle_atom_site_label_3
_geom_angle_site_symmetry_3
_geom_angle
_geom_angle_publ_flag
N2 . N1 . C7 . 106.2(3) yes
N2 . N1 . Co10 . 104.6(3) yes
C7 . N1 . Co10 . 135.9(3) yes
N1 . N2 . C9 . 110.3(4) yes
N1 . N2 . Co16 . 134.5(3) yes
C9 . N2 . Co16 . 114.8(3) yes
C10 . N3 . C14 . 121.0(4) yes
C10 . N3 . Co16 . 115.4(3) yes
C14 . N3 . Co16 . 123.6(3) yes
N5 . O4 . Co16 . 116.5(3) yes
O4 . N5 . O6 . 112.1(5) yes
O7 . N8 . O9 . 117.5(4) yes
O7 . N8 . Co16 . 119.7(3) yes
O9 . N8 . Co16 . 122.7(3) yes
N8 . O9 . Co10 . 125.2(3) yes
O10 . N11 . O12 . 116.7(4) yes
O10 . N11 . Co16 . 122.2(3) yes
O12 . N11 . Co16 . 120.7(3) yes
N11 . O12 . Co10 . 125.2(3) yes
N14 . O13 . Co10 . 124.0(3) yes
O13 . N14 . O15 . 117.6(3) yes
O13 . N14 . Co1 . 124.0(3) yes
O15 . N14 . Co1 . 118.3(3) yes
N17 . O16 . Co10 . 126.7(3) yes
O16 . N17 . O18 . 117.7(4) yes
O16 . N17 . Co1 . 119.8(3) yes
O18 . N17 . Co1 . 122.3(3) yes
N20 . O19 . Co1 . 116.0(3) yes
O19 . N20 . O21 . 112.1(4) yes
C40 . N22 . C44 . 120.5(4) yes
C40 . N22 . Co1 . 114.9(3) yes
C44 . N22 . Co1 . 124.6(3) yes
N24 . N23 . C39 . 110.4(3) yes
N24 . N23 . Co1 . 134.9(3) yes
C39 . N23 . Co1 . 114.0(3) yes
N23 . N24 . C37 . 106.5(3) yes
N23 . N24 . Co10 . 104.5(2) yes
C37 . N24 . Co10 . 135.5(3) yes
C2 . C1 . C6 . 119.9(5) yes
C2 . C1 . H11 . 119.5 no
C6 . C1 . H11 . 120.5 no
C1 . C2 . C3 . 120.3(5) yes
C1 . C2 . H21 . 118.8 no
C3 . C2 . H21 . 120.9 no
C2 . C3 . C4 . 120.0(5) yes
C2 . C3 . H31 . 120.2 no
C4 . C3 . H31 . 119.8 no
C3 . C4 . C5 . 120.0(5) yes
C3 . C4 . H41 . 120.6 no
C5 . C4 . H41 . 119.4 no
C4 . C5 . C6 . 121.1(5) yes
C4 . C5 . H51 . 119.1 no
C6 . C5 . H51 . 119.7 no
C1 . C6 . C5 . 118.5(4) yes
C1 . C6 . C7 . 121.7(4) yes
C5 . C6 . C7 . 119.8(4) yes
C6 . C7 . N1 . 122.8(4) yes
C6 . C7 . C8 . 127.9(4) yes
N1 . C7 . C8 . 109.3(4) yes
C7 . C8 . C9 . 105.1(4) yes
C7 . C8 . H81 . 127.2 no
C9 . C8 . H81 . 127.8 no
C8 . C9 . N2 . 109.1(4) yes
C8 . C9 . C10 . 136.5(4) yes
N2 . C9 . C10 . 114.0(4) yes
C9 . C10 . N3 . 112.3(4) yes
C9 . C10 . C11 . 126.4(4) yes
N3 . C10 . C11 . 121.1(4) yes
C10 . C11 . C12 . 118.2(5) yes
C10 . C11 . H111 . 121.1 no
C12 . C11 . H111 . 120.7 no
C11 . C12 . C13 . 120.7(4) yes
C11 . C12 . H121 . 119.8 no
C13 . C12 . H121 . 119.5 no
C12 . C13 . C14 . 119.3(4) yes
C12 . C13 . H131 . 121.0 no
C14 . C13 . H131 . 119.7 no
C13 . C14 . N3 . 119.6(4) yes
C13 . C14 . C15 . 124.2(4) yes
N3 . C14 . C15 . 116.2(4) yes
C14 . C15 . P1 . 109.1(3) yes
C14 . C15 . H152 . 110.4 no
P1 . C15 . H152 . 111.1 no
C14 . C15 . H151 . 108.4 no
P1 . C15 . H151 . 108.7 no
H152 . C15 . H151 . 109.2 no
C17 . C16 . C18 . 105.0(5) yes
C17 . C16 . C19 . 111.8(5) yes
C18 . C16 . C19 . 107.7(5) yes
C17 . C16 . P1 . 109.5(4) yes
C18 . C16 . P1 . 110.5(4) yes
C19 . C16 . P1 . 112.1(4) yes
C16 . C17 . H172 . 108.7 no
C16 . C17 . H171 . 112.1 no
H172 . C17 . H171 . 111.4 no
C16 . C17 . H173 . 103.9 no
H172 . C17 . H173 . 109.2 no
H171 . C17 . H173 . 111.2 no
C16 . C18 . H182 . 106.9 no
C16 . C18 . H181 . 111.3 no
H182 . C18 . H181 . 108.7 no
C16 . C18 . H183 . 110.7 no
H182 . C18 . H183 . 108.8 no
H181 . C18 . H183 . 110.3 no
C16 . C19 . H191 . 107.3 no
C16 . C19 . H193 . 110.7 no
H191 . C19 . H193 . 109.1 no
C16 . C19 . H192 . 110.8 no
H191 . C19 . H192 . 109.7 no
H193 . C19 . H192 . 109.2 no
C21 . C20 . C22 . 111.1(5) yes
C21 . C20 . C23 . 107.8(5) yes
C22 . C20 . C23 . 106.2(4) yes
C21 . C20 . P1 . 111.9(4) yes
C22 . C20 . P1 . 111.7(4) yes
C23 . C20 . P1 . 107.8(4) yes
C20 . C21 . H213 . 108.8 no
C20 . C21 . H211 . 109.6 no
H213 . C21 . H211 . 109.3 no
C20 . C21 . H212 . 109.5 no
H213 . C21 . H212 . 108.8 no
H211 . C21 . H212 . 110.9 no
C20 . C22 . H222 . 106.8 no
C20 . C22 . H223 . 109.9 no
H222 . C22 . H223 . 111.0 no
C20 . C22 . H221 . 107.5 no
H222 . C22 . H221 . 110.0 no
H223 . C22 . H221 . 111.4 no
C20 . C23 . H231 . 106.8 no
C20 . C23 . H233 . 108.1 no
H231 . C23 . H233 . 109.6 no
C20 . C23 . H232 . 109.8 no
H231 . C23 . H232 . 110.7 no
H233 . C23 . H232 . 111.7 no
C32 . C31 . C36 . 120.9(5) yes
C32 . C31 . H311 . 118.9 no
C36 . C31 . H311 . 120.2 no
C31 . C32 . C33 . 120.2(5) yes
C31 . C32 . H321 . 119.6 no
C33 . C32 . H321 . 120.3 no
C32 . C33 . C34 . 119.9(5) yes
C32 . C33 . H331 . 120.2 no
C34 . C33 . H331 . 119.9 no
C33 . C34 . C35 . 121.2(6) yes
C33 . C34 . H341 . 120.2 no
C35 . C34 . H341 . 118.6 no
C34 . C35 . C36 . 119.4(5) yes
C34 . C35 . H351 . 121.0 no
C36 . C35 . H351 . 119.6 no
C35 . C36 . C31 . 118.3(4) yes
C35 . C36 . C37 . 118.7(4) yes
C31 . C36 . C37 . 122.9(4) yes
C36 . C37 . N24 . 122.8(4) yes
C36 . C37 . C38 . 127.5(4) yes
N24 . C37 . C38 . 109.6(4) yes
C37 . C38 . C39 . 104.7(4) yes
C37 . C38 . H381 . 127.8 no
C39 . C38 . H381 . 127.6 no
C38 . C39 . N23 . 108.7(4) yes
C38 . C39 . C40 . 136.1(4) yes
N23 . C39 . C40 . 114.8(4) yes
C39 . C40 . N22 . 112.2(4) yes
C39 . C40 . C41 . 126.3(4) yes
N22 . C40 . C41 . 121.4(4) yes
C40 . C41 . C42 . 117.9(4) yes
C40 . C41 . H411 . 120.5 no
C42 . C41 . H411 . 121.5 no
C41 . C42 . C43 . 120.6(4) yes
C41 . C42 . H421 . 119.4 no
C43 . C42 . H421 . 120.0 no
C42 . C43 . C44 . 119.2(4) yes
C42 . C43 . H431 . 121.0 no
C44 . C43 . H431 . 119.8 no
C43 . C44 . N22 . 120.4(4) yes
C43 . C44 . C45 . 123.6(4) yes
N22 . C44 . C45 . 116.0(4) yes
C44 . C45 . P2 . 109.3(3) yes
C44 . C45 . H452 . 112.1 no
P2 . C45 . H452 . 110.7 no
C44 . C45 . H451 . 107.8 no
P2 . C45 . H451 . 107.1 no
H452 . C45 . H451 . 109.8 no
C47 . C46 . C48 . 109.1(4) yes
C47 . C46 . C49 . 106.4(4) yes
C48 . C46 . C49 . 109.2(4) yes
C47 . C46 . P2 . 111.0(3) yes
C48 . C46 . P2 . 111.4(3) yes
C49 . C46 . P2 . 109.6(3) yes
C46 . C47 . H471 . 108.1 no
C46 . C47 . H473 . 109.3 no
H471 . C47 . H473 . 109.5 no
C46 . C47 . H472 . 109.8 no
H471 . C47 . H472 . 110.3 no
H473 . C47 . H472 . 109.7 no
C46 . C48 . H482 . 109.0 no
C46 . C48 . H481 . 111.3 no
H482 . C48 . H481 . 107.5 no
C46 . C48 . H483 . 109.9 no
H482 . C48 . H483 . 109.3 no
H481 . C48 . H483 . 109.8 no
C46 . C49 . H493 . 109.8 no
C46 . C49 . H492 . 109.4 no
H493 . C49 . H492 . 110.0 no
C46 . C49 . H491 . 109.1 no
H493 . C49 . H491 . 109.4 no
H492 . C49 . H491 . 109.0 no
C51 . C50 . C52 . 108.0(4) yes
C51 . C50 . C53 . 109.5(4) yes
C52 . C50 . C53 . 107.5(4) yes
C51 . C50 . P2 . 111.6(3) yes
C52 . C50 . P2 . 108.7(3) yes
C53 . C50 . P2 . 111.4(3) yes
C50 . C51 . H512 . 108.2 no
C50 . C51 . H513 . 110.5 no
H512 . C51 . H513 . 109.2 no
C50 . C51 . H511 . 110.5 no
H512 . C51 . H511 . 108.5 no
H513 . C51 . H511 . 110.0 no
C50 . C52 . H522 . 107.8 no
C50 . C52 . H521 . 110.6 no
H522 . C52 . H521 . 108.6 no
C50 . C52 . H523 . 110.2 no
H522 . C52 . H523 . 109.4 no
H521 . C52 . H523 . 110.2 no
C50 . C53 . H532 . 108.3 no
C50 . C53 . H533 . 111.1 no
H532 . C53 . H533 . 107.7 no
C50 . C53 . H531 . 111.3 no
H532 . C53 . H531 . 109.4 no
H533 . C53 . H531 . 109.1 no
C61 . C60 . H601 . 110.1 no
C61 . C60 . H602 . 108.8 no
H601 . C60 . H602 . 108.8 no
C61 . C60 . H603 . 110.5 no
H601 . C60 . H603 . 109.2 no
H602 . C60 . H603 . 109.5 no
C60 . C61 . N62 . 174.1(18) yes
C67 . C66 . H662 . 108.4 no
C67 . C66 . H661 . 109.6 no
H662 . C66 . H661 . 110.7 no
C67 . C66 . H663 . 108.0 no
H662 . C66 . H663 . 109.9 no
H661 . C66 . H663 . 110.2 no
C66 . C67 . N68 . 174(2) yes
N22 . Co1 . N23 . 81.45(14) yes
N22 . Co1 . N17 . 89.87(15) yes
N23 . Co1 . N17 . 85.79(14) yes
N22 . Co1 . O19 . 85.87(13) yes
N23 . Co1 . O19 . 87.07(13) yes
N17 . Co1 . O19 . 172.17(14) yes
N22 . Co1 . N14 . 176.51(15) yes
N23 . Co1 . N14 . 97.61(15) yes
N17 . Co1 . N14 . 93.42(16) yes
O19 . Co1 . N14 . 90.73(14) yes
N22 . Co1 . P2 . 83.11(10) yes
N23 . Co1 . P2 . 164.19(11) yes
N17 . Co1 . P2 . 97.58(11) yes
O19 . Co1 . P2 . 88.45(9) yes
N14 . Co1 . P2 . 97.60(11) yes
C46 . P2 . C50 . 111.0(2) yes
C46 . P2 . C45 . 103.0(2) yes
C50 . P2 . C45 . 105.3(2) yes
C46 . P2 . Co1 . 116.67(15) yes
C50 . P2 . Co1 . 120.66(15) yes
C45 . P2 . Co1 . 96.49(14) yes
O13 . Co10 . O16 . 81.63(12) yes
O13 . Co10 . N1 . 178.73(13) yes
O16 . Co10 . N1 . 98.37(13) yes
O13 . Co10 . N24 . 87.80(12) yes
O16 . Co10 . N24 . 98.22(12) yes
N1 . Co10 . N24 . 93.45(13) yes
O13 . Co10 . O9 . 90.57(13) yes
O16 . Co10 . O9 . 79.56(12) yes
N1 . Co10 . O9 . 88.19(14) yes
N24 . Co10 . O9 . 177.42(12) yes
O13 . Co10 . O12 . 80.14(12) yes
O16 . Co10 . O12 . 154.59(13) yes
N1 . Co10 . O12 . 99.47(13) yes
N24 . Co10 . O12 . 98.61(13) yes
O9 . Co10 . O12 . 83.07(13) yes
O4 . Co16 . N3 . 85.34(15) yes
O4 . Co16 . N11 . 172.44(17) yes
N3 . Co16 . N11 . 90.71(15) yes
O4 . Co16 . N2 . 86.66(16) yes
N3 . Co16 . N2 . 80.98(15) yes
N11 . Co16 . N2 . 86.35(15) yes
O4 . Co16 . N8 . 90.21(16) yes
N3 . Co16 . N8 . 175.39(16) yes
N11 . Co16 . N8 . 93.58(16) yes
N2 . Co16 . N8 . 97.61(15) yes
O4 . Co16 . P1 . 88.00(12) yes
N3 . Co16 . P1 . 83.27(12) yes
N11 . Co16 . P1 . 97.95(12) yes
N2 . Co16 . P1 . 163.73(11) yes
N8 . Co16 . P1 . 97.78(12) yes
C16 . P1 . C20 . 110.8(2) yes
C16 . P1 . C15 . 103.4(2) yes
C20 . P1 . C15 . 105.4(2) yes
C16 . P1 . Co16 . 116.09(18) yes
C20 . P1 . Co16 . 120.71(16) yes
C15 . P1 . Co16 . 97.05(16) yes

loop_
_geom_bond_atom_site_label_1
_geom_bond_site_symmetry_1
_geom_bond_atom_site_label_2
_geom_bond_site_symmetry_2
_geom_bond_distance
_geom_bond_publ_flag
N1 . N2 . 1.350(5) yes
N1 . C7 . 1.366(6) yes
N1 . Co10 . 2.119(4) yes
N2 . C9 . 1.336(6) yes
N2 . Co16 . 1.932(4) yes
N3 . C10 . 1.346(6) yes
N3 . C14 . 1.360(6) yes
N3 . Co16 . 1.945(4) yes
O4 . N5 . 1.328(6) yes
O4 . Co16 . 1.962(4) yes
N5 . O6 . 1.239(6) yes
O7 . N8 . 1.225(5) yes
N8 . O9 . 1.261(5) yes
N8 . Co16 . 1.914(4) yes
O9 . Co10 . 2.102(3) yes
O10 . N11 . 1.220(5) yes
N11 . O12 . 1.274(5) yes
N11 . Co16 . 1.934(4) yes
O12 . Co10 . 2.102(3) yes
O13 . N14 . 1.256(5) yes
O13 . Co10 . 2.149(3) yes
N14 . O15 . 1.231(5) yes
N14 . Co1 . 1.914(4) yes
O16 . N17 . 1.265(4) yes
O16 . Co10 . 2.135(3) yes
N17 . O18 . 1.225(5) yes
N17 . Co1 . 1.927(4) yes
O19 . N20 . 1.318(5) yes
O19 . Co1 . 1.916(3) yes
N20 . O21 . 1.219(5) yes
N22 . C40 . 1.358(5) yes
N22 . C44 . 1.345(5) yes
N22 . Co1 . 1.945(3) yes
N23 . N24 . 1.348(4) yes
N23 . C39 . 1.340(5) yes
N23 . Co1 . 1.933(3) yes
N24 . C37 . 1.364(5) yes
N24 . Co10 . 2.115(4) yes
C1 . C2 . 1.397(7) yes
C1 . C6 . 1.395(6) yes
C1 . H11 . 0.919 no
C2 . C3 . 1.382(8) yes
C2 . H21 . 0.932 no
C3 . C4 . 1.375(8) yes
C3 . H31 . 0.938 no
C4 . C5 . 1.382(7) yes
C4 . H41 . 0.949 no
C5 . C6 . 1.394(7) yes
C5 . H51 . 0.938 no
C6 . C7 . 1.478(6) yes
C7 . C8 . 1.395(6) yes
C8 . C9 . 1.371(6) yes
C8 . H81 . 0.927 no
C9 . C10 . 1.461(6) yes
C10 . C11 . 1.387(6) yes
C11 . C12 . 1.376(7) yes
C11 . H111 . 0.908 no
C12 . C13 . 1.382(7) yes
C12 . H121 . 0.922 no
C13 . C14 . 1.387(6) yes
C13 . H131 . 0.933 no
C14 . C15 . 1.499(7) yes
C15 . P1 . 1.828(5) yes
C15 . H152 . 0.964 no
C15 . H151 . 0.978 no
C16 . C17 . 1.543(8) yes
C16 . C18 . 1.565(8) yes
C16 . C19 . 1.521(8) yes
C16 . P1 . 1.892(5) yes
C17 . H172 . 0.981 no
C17 . H171 . 0.969 no
C17 . H173 . 0.988 no
C18 . H182 . 0.965 no
C18 . H181 . 0.971 no
C18 . H183 . 0.962 no
C19 . H191 . 0.943 no
C19 . H193 . 0.956 no
C19 . H192 . 0.952 no
C20 . C21 . 1.512(7) yes
C20 . C22 . 1.527(7) yes
C20 . C23 . 1.541(7) yes
C20 . P1 . 1.883(5) yes
C21 . H213 . 0.958 no
C21 . H211 . 0.960 no
C21 . H212 . 0.952 no
C22 . H222 . 0.955 no
C22 . H223 . 0.963 no
C22 . H221 . 0.968 no
C23 . H231 . 0.963 no
C23 . H233 . 0.974 no
C23 . H232 . 0.975 no
C31 . C32 . 1.378(6) yes
C31 . C36 . 1.389(7) yes
C31 . H311 . 0.940 no
C32 . C33 . 1.371(8) yes
C32 . H321 . 0.926 no
C33 . C34 . 1.363(9) yes
C33 . H331 . 0.914 no
C34 . C35 . 1.385(8) yes
C34 . H341 . 0.923 no
C35 . C36 . 1.404(7) yes
C35 . H351 . 0.943 no
C36 . C37 . 1.471(6) yes
C37 . C38 . 1.397(6) yes
C38 . C39 . 1.388(6) yes
C38 . H381 . 0.924 no
C39 . C40 . 1.452(6) yes
C40 . C41 . 1.377(6) yes
C41 . C42 . 1.384(6) yes
C41 . H411 . 0.934 no
C42 . C43 . 1.382(7) yes
C42 . H421 . 0.933 no
C43 . C44 . 1.380(6) yes
C43 . H431 . 0.899 no
C44 . C45 . 1.508(6) yes
C45 . P2 . 1.842(4) yes
C45 . H452 . 0.934 no
C45 . H451 . 0.969 no
C46 . C47 . 1.534(6) yes
C46 . C48 . 1.531(7) yes
C46 . C49 . 1.537(7) yes
C46 . P2 . 1.897(5) yes
C47 . H471 . 0.969 no
C47 . H473 . 0.965 no
C47 . H472 . 0.961 no
C48 . H482 . 0.969 no
C48 . H481 . 0.953 no
C48 . H483 . 0.956 no
C49 . H493 . 0.960 no
C49 . H492 . 0.959 no
C49 . H491 . 0.949 no
C50 . C51 . 1.533(6) yes
C50 . C52 . 1.534(7) yes
C50 . C53 . 1.524(7) yes
C50 . P2 . 1.891(5) yes
C51 . H512 . 0.957 no
C51 . H513 . 0.946 no
C51 . H511 . 0.950 no
C52 . H522 . 0.946 no
C52 . H521 . 0.953 no
C52 . H523 . 0.954 no
C53 . H532 . 0.947 no
C53 . H533 . 0.957 no
C53 . H531 . 0.951 no
C60 . C61 . 1.49(2) yes
C60 . H601 . 0.953 no
C60 . H602 . 0.976 no
C60 . H603 . 0.956 no
C61 . N62 . 1.16(2) yes
C66 . C67 . 1.390(18) yes
C66 . H662 . 0.944 no
C66 . H661 . 0.949 no
C66 . H663 . 0.945 no
C67 . N68 . 1.115(17) yes
Co1 . P2 . 2.3200(12) yes
Co16 . P1 . 2.3068(13) yes

loop_
_geom_hbond_atom_site_label_D
_geom_hbond_site_symmetry_D
_geom_hbond_atom_site_label_H
_geom_hbond_site_symmetry_H
_geom_hbond_atom_site_label_A
_geom_hbond_site_symmetry_A
_geom_hbond_angle_DHA
_geom_hbond_distance_DH
_geom_hbond_distance_HA
_geom_hbond_distance_DA
_geom_hbond_publ_flag
C1 . H11 . O16 . 142 0.92 2.47 3.242(9) yes
C19 . H193 . O4 . 131 0.96 2.39 3.100(9) yes
C17 . H173 . O4 . 144 0.99 2.12 2.977(9) yes
C22 . H221 . O7 . 151 0.97 2.37 3.252(9) yes
C21 . H211 . O15 3_565 135 0.96 2.56 3.315(9) yes
C23 . H233 . O10 . 129 0.97 2.42 3.117(9) yes
C31 . H311 . O12 . 154 0.94 2.33 3.197(9) yes
C41 . H411 . O21 2_766 124 0.93 2.60 3.209(9) yes
C43 . H431 . N62 4_746 166 0.90 2.45 3.333(9) yes
C52 . H523 . O18 . 134 0.95 2.40 3.146(9) yes
C53 . H533 . O15 . 144 0.96 2.44 3.261(9) yes
C48 . H481 . O19 . 132 0.95 2.39 3.111(9) yes
C49 . H492 . O19 . 138 0.96 2.22 3.001(9) yes
C60 . H602 . C67 1_656 138 0.98 2.56 3.348(9) yes

loop_
_geom_torsion_atom_site_label_1
_geom_torsion_atom_site_label_2
_geom_torsion_atom_site_label_3
_geom_torsion_atom_site_label_4
_geom_torsion
_geom_torsion_site_symmetry_1
_geom_torsion_site_symmetry_2
_geom_torsion_site_symmetry_3
_geom_torsion_site_symmetry_4
_geom_torsion_publ_flag
O19 Co1 P2 C45 109.49(19) . . . . no
O19 Co1 P2 C46 1.3(2) . . . . no
O19 Co1 P2 C50 -138.41(19) . . . . no
N14 Co1 P2 C45 -159.99(19) . . . . no
N14 Co1 P2 C46 91.9(2) . . . . no
N14 Co1 P2 C50 -47.9(2) . . . . no
N17 Co1 P2 C45 -65.48(19) . . . . no
N17 Co1 P2 C46 -173.6(2) . . . . no
N17 Co1 P2 C50 46.6(2) . . . . no
N22 Co1 P2 C45 23.43(19) . . . . no
N22 Co1 P2 C46 -84.7(2) . . . . no
N22 Co1 P2 C50 135.54(19) . . . . no
N23 Co1 N22 C40 -12.0(3) . . . . no
P2 Co1 N22 C44 -14.7(3) . . . . no
O19 Co1 N22 C44 -103.6(3) . . . . no
N17 Co1 N22 C44 83.0(4) . . . . no
N23 Co1 N22 C44 168.8(4) . . . . no
N22 Co1 O19 N20 -141.5(3) . . . . no
N23 Co1 O19 N20 -59.8(3) . . . . no
N23 Co1 N17 O16 57.6(3) . . . . no
P2 Co1 N17 O18 47.9(3) . . . . no
P2 Co1 N14 O13 154.4(3) . . . . no
O19 Co1 N14 O13 -117.1(3) . . . . no
N17 Co1 N14 O13 56.3(3) . . . . no
N23 Co1 N14 O13 -29.9(3) . . . . no
O19 Co1 N23 N24 98.2(4) . . . . no
N14 Co1 N23 N24 7.9(4) . . . . no
N17 Co1 N23 N24 -85.0(4) . . . . no
N22 Co1 N23 N24 -175.5(4) . . . . no
O19 Co1 N23 C39 -71.4(3) . . . . no
N14 Co1 N23 C39 -161.7(3) . . . . no
N17 Co1 N23 C39 105.4(3) . . . . no
N22 Co1 N23 C39 14.9(3) . . . . no
N22 Co1 N17 O16 139.0(3) . . . . no
P2 Co1 N14 O15 -28.1(3) . . . . no
P2 Co1 N22 C40 164.6(3) . . . . no
N14 Co1 N17 O18 146.0(3) . . . . no
N22 Co1 N17 O18 -35.1(3) . . . . no
N23 Co1 N17 O18 -116.6(3) . . . . no
P2 Co1 O19 N20 135.4(3) . . . . no
N14 Co1 O19 N20 37.8(3) . . . . no
N14 Co1 N17 O16 -39.8(3) . . . . no
N23 Co1 N14 O15 147.6(3) . . . . no
O19 Co1 N22 C40 75.7(3) . . . . no
N17 Co1 N22 C40 -97.7(3) . . . . no
P2 Co1 N17 O16 -138.0(3) . . . . no
O19 Co1 N14 O15 60.5(3) . . . . no
N17 Co1 N14 O15 -126.2(3) . . . . no
O16 Co10 O13 N14 -42.5(3) . . . . no
O16 Co10 N24 C37 -116.7(4) . . . . no
N24 Co10 O13 N14 56.1(3) . . . . no
O12 Co10 N1 N2 18.1(3) . . . . no
N24 Co10 O16 N17 -26.7(3) . . . . no
O16 Co10 N1 N2 -143.7(2) . . . . no
N24 Co10 N1 N2 117.4(2) . . . . no
O9 Co10 N1 N2 -64.6(2) . . . . no
O9 Co10 O16 N17 152.0(3) . . . . no
N1 Co10 N24 C37 -17.8(4) . . . . no
N1 Co10 O12 N11 -28.1(3) . . . . no
N24 Co10 O12 N11 -123.1(3) . . . . no
N1 Co10 O16 N17 -121.5(3) . . . . no
O12 Co10 O9 N8 -43.7(3) . . . . no
O9 Co10 N1 C7 162.5(4) . . . . no
O13 Co10 N24 C37 162.1(4) . . . . no
O13 Co10 O12 N11 150.6(3) . . . . no
O16 Co10 O12 N11 105.9(4) . . . . no
O9 Co10 O12 N11 58.8(3) . . . . no
O13 Co10 O16 N17 59.8(3) . . . . no
O9 Co10 O13 N14 -121.9(3) . . . . no
O12 Co10 O13 N14 155.2(3) . . . . no
N1 Co10 N24 N23 115.3(2) . . . . no
O12 Co10 N24 C37 82.4(4) . . . . no
O12 Co10 N1 C7 -114.8(4) . . . . no
O12 Co10 O16 N17 104.3(4) . . . . no
O16 Co10 N1 C7 83.4(4) . . . . no
O12 Co10 N24 N23 -144.6(2) . . . . no
O16 Co10 N24 N23 16.3(2) . . . . no
O13 Co10 N24 N23 -64.9(2) . . . . no
O16 Co10 O9 N8 155.0(3) . . . . no
N1 Co10 O9 N8 56.1(3) . . . . no
N24 Co10 N1 C7 -15.5(4) . . . . no
O13 Co10 O9 N8 -123.7(3) . . . . no
N3 Co16 N2 C9 14.4(3) . . . . no
N11 Co16 P1 C15 -66.30(19) . . . . no
O4 Co16 N2 C9 -71.5(3) . . . . no
N11 Co16 P1 C20 46.4(2) . . . . no
O4 Co16 N3 C14 -102.3(3) . . . . no
N8 Co16 N2 C9 -161.2(3) . . . . no
N8 Co16 P1 C20 -48.4(2) . . . . no
P1 Co16 N3 C14 -13.8(3) . . . . no
N8 Co16 O4 N5 43.4(4) . . . . no
N11 Co16 P1 C16 -175.1(2) . . . . no
O4 Co16 P1 C15 109.02(19) . . . . no
P1 Co16 O4 N5 141.1(4) . . . . no
N3 Co16 P1 C20 136.2(2) . . . . no
N8 Co16 P1 C15 -161.07(19) . . . . no
N8 Co16 P1 C16 90.2(2) . . . . no
N2 Co16 N8 O7 144.7(3) . . . . no
N11 Co16 N8 O7 -128.5(3) . . . . no
P1 Co16 N8 O9 153.2(3) . . . . no
O4 Co16 N8 O9 -118.8(3) . . . . no
N2 Co16 N8 O9 -32.1(3) . . . . no
N11 Co16 N8 O9 54.7(3) . . . . no
O4 Co16 N3 C10 74.7(3) . . . . no
N2 Co16 N3 C10 -12.7(3) . . . . no
N3 Co16 O4 N5 -135.5(4) . . . . no
N11 Co16 N2 C9 105.6(3) . . . . no
P1 Co16 N11 O10 48.8(3) . . . . no
O4 Co16 P1 C16 0.3(2) . . . . no
P1 Co16 N3 C10 163.2(3) . . . . no
N11 Co16 N2 N1 -82.5(4) . . . . no
N8 Co16 N11 O10 147.2(3) . . . . no
N11 Co16 N3 C10 -98.9(3) . . . . no
N8 Co16 N11 O12 -39.7(3) . . . . no
O4 Co16 N2 N1 100.4(4) . . . . no
N2 Co16 N3 C14 170.4(4) . . . . no
N11 Co16 N3 C14 84.1(3) . . . . no
N3 Co16 N11 O10 -34.5(3) . . . . no
O4 Co16 N8 O7 58.0(3) . . . . no
O4 Co16 P1 C20 -138.3(2) . . . . no
N2 Co16 O4 N5 -54.3(4) . . . . no
N8 Co16 N2 N1 10.7(4) . . . . no
N3 Co16 N11 O12 138.6(3) . . . . no
N2 Co16 N11 O10 -115.4(3) . . . . no
P1 Co16 N8 O7 -30.0(3) . . . . no
N3 Co16 P1 C15 23.46(18) . . . . no
N3 Co16 P1 C16 -85.3(2) . . . . no
N3 Co16 N2 N1 -173.8(4) . . . . no
N2 Co16 N11 O12 57.7(3) . . . . no
P1 Co16 N11 O12 -138.1(3) . . . . no
C15 P1 C16 C17 -45.0(4) . . . . no
Co16 P1 C16 C18 175.1(3) . . . . no
C20 P1 C16 C17 -157.5(3) . . . . no
C15 P1 C16 C18 70.2(4) . . . . no
C16 P1 C20 C23 -164.2(3) . . . . no
Co16 P1 C16 C19 -64.7(4) . . . . no
C15 P1 C20 C23 84.5(4) . . . . no
C15 P1 C20 C21 -33.8(4) . . . . no
Co16 P1 C20 C22 92.6(4) . . . . no
C20 P1 C16 C19 77.8(4) . . . . no
Co16 P1 C20 C21 -142.0(3) . . . . no
Co16 P1 C16 C17 60.0(4) . . . . no
Co16 P1 C20 C23 -23.7(4) . . . . no
C15 P1 C16 C19 -169.6(4) . . . . no
Co16 P1 C15 C14 -32.8(3) . . . . no
C16 P1 C20 C22 -47.9(4) . . . . no
C16 P1 C15 C14 86.2(4) . . . . no
C20 P1 C15 C14 -157.4(3) . . . . no
C15 P1 C20 C22 -159.2(4) . . . . no
C16 P1 C20 C21 77.5(4) . . . . no
C20 P1 C16 C18 -42.4(4) . . . . no
Co1 P2 C46 C48 -63.4(4) . . . . no
C46 P2 C50 C53 -46.1(4) . . . . no
C45 P2 C50 C51 -34.0(4) . . . . no
C45 P2 C50 C53 -156.9(3) . . . . no
C46 P2 C50 C51 76.8(4) . . . . no
C45 P2 C46 C47 70.4(4) . . . . no
C50 P2 C45 C44 -156.6(3) . . . . no
Co1 P2 C50 C53 95.8(3) . . . . no
C46 P2 C45 C44 87.1(4) . . . . no
C45 P2 C46 C49 -46.7(3) . . . . no
C45 P2 C46 C48 -167.7(3) . . . . no
C50 P2 C46 C47 -41.9(4) . . . . no
Co1 P2 C46 C49 57.6(3) . . . . no
Co1 P2 C46 C47 174.7(3) . . . . no
C46 P2 C50 C52 -164.2(3) . . . . no
Co1 P2 C45 C44 -32.3(3) . . . . no
Co1 P2 C50 C52 -22.4(3) . . . . no
Co1 P2 C50 C51 -141.4(3) . . . . no
C50 P2 C46 C48 80.1(4) . . . . no
C50 P2 C46 C49 -159.0(3) . . . . no
C45 P2 C50 C52 85.0(3) . . . . no
Co16 O4 N5 O6 176.3(4) . . . . no
Co10 O9 N8 O7 175.5(3) . . . . no
Co10 O9 N8 Co16 -7.6(5) . . . . no
Co10 O12 N11 O10 154.9(3) . . . . no
Co10 O12 N11 Co16 -18.6(5) . . . . no
Co10 O13 N14 O15 173.8(3) . . . . no
Co10 O13 N14 Co1 -8.7(4) . . . . no
Co10 O16 N17 O18 154.9(3) . . . . no
Co10 O16 N17 Co1 -19.5(4) . . . . no
Co1 O19 N20 O21 176.9(3) . . . . no
Co10 N1 C7 C8 131.6(4) . . . . no
Co10 N1 N2 C9 -146.1(3) . . . . no
C7 N1 N2 C9 1.8(5) . . . . no
Co10 N1 C7 C6 -47.6(6) . . . . no
N2 N1 C7 C8 -0.9(5) . . . . no
N2 N1 C7 C6 180.0(4) . . . . no
Co10 N1 N2 Co16 41.7(4) . . . . no
C7 N1 N2 Co16 -170.4(3) . . . . no
Co16 N2 C9 C10 -13.6(5) . . . . no
Co16 N2 C9 C8 171.8(3) . . . . no
N1 N2 C9 C8 -2.0(5) . . . . no
N1 N2 C9 C10 172.6(4) . . . . no
C10 N3 C14 C15 176.8(4) . . . . no
C14 N3 C10 C11 1.3(7) . . . . no
Co16 N3 C10 C11 -175.8(4) . . . . no
C10 N3 C14 C13 -1.8(7) . . . . no
Co16 N3 C10 C9 8.8(5) . . . . no
C14 N3 C10 C9 -174.2(4) . . . . no
Co16 N3 C14 C13 175.0(3) . . . . no
Co16 N3 C14 C15 -6.4(5) . . . . no
C40 N22 C44 C45 175.7(4) . . . . no
Co1 N22 C44 C45 -5.0(5) . . . . no
C44 N22 C40 C41 2.5(6) . . . . no
Co1 N22 C44 C43 176.9(3) . . . . no
Co1 N22 C40 C39 7.0(4) . . . . no
Co1 N22 C40 C41 -176.9(3) . . . . no
C40 N22 C44 C43 -2.4(6) . . . . no
C44 N22 C40 C39 -173.7(4) . . . . no
Co1 N23 N24 Co10 44.3(4) . . . . no
Co1 N23 N24 C37 -168.0(3) . . . . no
N24 N23 C39 C38 -1.9(4) . . . . no
N24 N23 C39 C40 172.5(3) . . . . no
Co1 N23 C39 C40 -15.3(4) . . . . no
C39 N23 N24 Co10 -145.8(3) . . . . no
C39 N23 N24 C37 1.9(4) . . . . no
Co1 N23 C39 C38 170.3(2) . . . . no
Co10 N24 C37 C38 131.2(3) . . . . no
N23 N24 C37 C36 -179.9(4) . . . . no
Co10 N24 C37 C36 -47.5(6) . . . . no
N23 N24 C37 C38 -1.2(4) . . . . no
C2 C1 C6 C7 177.1(4) . . . . no
C6 C1 C2 C3 0.5(7) . . . . no
C2 C1 C6 C5 -2.6(7) . . . . no
C1 C2 C3 C4 1.4(7) . . . . no
C2 C3 C4 C5 -1.2(7) . . . . no
C3 C4 C5 C6 -1.0(7) . . . . no
C4 C5 C6 C1 2.9(7) . . . . no
C4 C5 C6 C7 -176.9(4) . . . . no
C1 C6 C7 N1 -20.6(7) . . . . no
C1 C6 C7 C8 160.4(5) . . . . no
C5 C6 C7 N1 159.2(4) . . . . no
C5 C6 C7 C8 -19.8(7) . . . . no
C6 C7 C8 C9 178.8(5) . . . . no
N1 C7 C8 C9 -0.3(5) . . . . no
C7 C8 C9 C10 -171.5(5) . . . . no
C7 C8 C9 N2 1.4(5) . . . . no
C8 C9 C10 C11 0.6(9) . . . . no
C8 C9 C10 N3 175.7(5) . . . . no
N2 C9 C10 N3 3.1(6) . . . . no
N2 C9 C10 C11 -172.1(4) . . . . no
N3 C10 C11 C12 0.7(7) . . . . no
C9 C10 C11 C12 175.5(5) . . . . no
C10 C11 C12 C13 -2.2(7) . . . . no
C11 C12 C13 C14 1.7(7) . . . . no
C12 C13 C14 N3 0.3(7) . . . . no
C12 C13 C14 C15 -178.2(4) . . . . no
C13 C14 C15 P1 -152.6(4) . . . . no
N3 C14 C15 P1 28.9(5) . . . . no
C32 C31 C36 C37 178.7(4) . . . . no
C32 C31 C36 C35 -1.1(7) . . . . no
C36 C31 C32 C33 0.5(8) . . . . no
C31 C32 C33 C34 -0.9(9) . . . . no
C32 C33 C34 C35 2.1(10) . . . . no
C33 C34 C35 C36 -2.8(9) . . . . no
C34 C35 C36 C31 2.3(8) . . . . no
C34 C35 C36 C37 -177.6(5) . . . . no
C35 C36 C37 N24 164.5(4) . . . . no
C35 C36 C37 C38 -14.0(7) . . . . no
C31 C36 C37 N24 -15.3(7) . . . . no
C31 C36 C37 C38 166.2(4) . . . . no
N24 C37 C38 C39 0.1(4) . . . . no
C36 C37 C38 C39 178.7(4) . . . . no
C37 C38 C39 N23 1.0(4) . . . . no
C37 C38 C39 C40 -171.6(4) . . . . no
C38 C39 C40 C41 1.8(7) . . . . no
N23 C39 C40 C41 -170.5(4) . . . . no
C38 C39 C40 N22 177.7(4) . . . . no
N23 C39 C40 N22 5.4(5) . . . . no
N22 C40 C41 C42 -1.0(6) . . . . no
C39 C40 C41 C42 174.6(4) . . . . no
C40 C41 C42 C43 -0.6(7) . . . . no
C41 C42 C43 C44 0.7(7) . . . . no
C42 C43 C44 N22 0.8(7) . . . . no
C42 C43 C44 C45 -177.1(4) . . . . no
C43 C44 C45 P2 -154.2(4) . . . . no
N22 C44 C45 P2 27.9(5) . . . . no

loop_
_platon_squeeze_void_nr
_platon_squeeze_void_average_x
_platon_squeeze_void_average_y
_platon_squeeze_void_average_z
_platon_squeeze_void_volume
_platon_squeeze_void_count_electrons
_platon_squeeze_void_content
1 0.299 0.711 -0.104 100 15 ' '
2 0.423 0.527 0.014 6 0 ' '
3 0.583 0.463 -0.012 9 0 ' '
4 0.703 0.285 0.106 98 15 ' '
5 0.299 0.789 0.396 100 15 ' '
6 0.583 0.037 0.488 9 0 ' '
7 0.703 0.215 0.606 98 15 ' '
8 0.423 0.973 0.514 6 0 ' '
